data_4516358
loop_
_publ_author_name
'Patyk, Ewa'
'Podsiad\/lo, Marcin'
'Katrusiak, Andrzej'

_publ_section_title
;
 CH&#x00B7;&#x00B7;&#x00B7;N Bonds and Dynamics in Isostructural
 Pyrimidine Polymorphs
;
_journal_issue 8
_journal_name_full 'Crystal Growth &amp; Design'
_journal_page_first 4039
_journal_paper_doi 10.1021/acs.cgd.5b00657
_journal_volume 15
_journal_year 2015
_chemical_formula_moiety 'C4 H4 N2'
_chemical_formula_sum 'C4 H4 N2'
_chemical_formula_weight 80.09
_chemical_melting_point 293.15
_chemical_name_common pyrimidine
_chemical_name_systematic
; 
pyrimidine phase I
;
_space_group_IT_number 33
_space_group_name_Hall 'P 2c -2n'
_space_group_name_H-M_alt 'P n a 21'
_symmetry_cell_setting orthorhombic
_symmetry_space_group_name_Hall 'P 2c -2n'
_symmetry_space_group_name_H-M 'P n a 21'
_atom_sites_solution_hydrogens geom
_atom_sites_solution_primary direct
_atom_sites_solution_secondary difmap
_audit_creation_method SHELXL-97
_cell_angle_alpha 90.00
_cell_angle_beta 90.00
_cell_angle_gamma 90.00
_cell_formula_units_Z 4
_cell_length_a 11.463(2)
_cell_length_b 9.4450(19)
_cell_length_c 3.6821(7)
_cell_measurement_reflns_used 1626
_cell_measurement_temperature 295(2)
_cell_measurement_theta_max 27.90
_cell_measurement_theta_min 2.79
_cell_volume 398.65(13)
_computing_cell_refinement 'CrysAlisRED (Oxford Diffraction, 2004)'
_computing_data_collection 'CrysAlisCCD (Oxford Diffraction, 2004)'
_computing_data_reduction 'CrysAlisRED (Oxford Diffraction, 2004); REDSHABS (Katrusiak, A.  2003)'
_computing_molecular_graphics 'SHELXTL (Sheldrick, 1990)'
_computing_publication_material 'SHELXL--97 (Sheldrick, 1997)'
_computing_structure_refinement 'SHELXL--97 (Sheldrick, 1997)'
_computing_structure_solution 'SHELXS--97 (Sheldrick, 1997)'
_diffrn_ambient_environment 'diamond-anvil cell'
_diffrn_ambient_pressure 710000
_diffrn_ambient_temperature 295(2)
_diffrn_measured_fraction_theta_full 0.316
_diffrn_measured_fraction_theta_max 0.316
_diffrn_measurement_device_type 'KM-4 CCD'
_diffrn_measurement_method '\f- and \w-scans'
_diffrn_radiation_monochromator graphite
_diffrn_radiation_source 'fine-focus sealed tube'
_diffrn_radiation_type MoK\a
_diffrn_radiation_wavelength 0.71073
_diffrn_reflns_av_R_equivalents 0.0433
_diffrn_reflns_av_sigmaI/netI 0.0176
_diffrn_reflns_limit_h_max 11
_diffrn_reflns_limit_h_min -11
_diffrn_reflns_limit_k_max 8
_diffrn_reflns_limit_k_min -8
_diffrn_reflns_limit_l_max 4
_diffrn_reflns_limit_l_min -4
_diffrn_reflns_number 1626
_diffrn_reflns_theta_full 27.90
_diffrn_reflns_theta_max 27.90
_diffrn_reflns_theta_min 2.79
_diffrn_standards_decay_% 0
_diffrn_standards_interval_count 0
_diffrn_standards_number 0
_exptl_absorpt_coefficient_mu 0.088
_exptl_absorpt_correction_T_max 0.93
_exptl_absorpt_correction_T_min 0.61
_exptl_absorpt_correction_type analytical
_exptl_absorpt_process_details
; 
 Correction for absorption of the diamond-anvil cell and the sample 
 were made using program REDSHABS (Katrusiak, A. (2003) REDSHABS. Adam
 Mickiewicz University Pozna\'n; Katrusiak, A. (2004) Z. Kristallogr.
 219, 461-467).
;
_exptl_crystal_colour colourless
_exptl_crystal_density_diffrn 1.334
_exptl_crystal_density_method 'not measured'
_exptl_crystal_description cylinder
_exptl_crystal_F_000 168
_exptl_crystal_size_max 0.48
_exptl_crystal_size_mid 0.48
_exptl_crystal_size_min 0.24
_refine_diff_density_max 0.047
_refine_diff_density_min -0.045
_refine_diff_density_rms 0.013
_refine_ls_abs_structure_details 'Flack H D (1983), Acta Cryst. A39, 876-881'
_refine_ls_abs_structure_Flack 5(6)
_refine_ls_extinction_method none
_refine_ls_goodness_of_fit_ref 1.102
_refine_ls_hydrogen_treatment constr
_refine_ls_matrix_type full
_refine_ls_number_parameters 55
_refine_ls_number_reflns 307
_refine_ls_number_restraints 1
_refine_ls_restrained_S_all 1.100
_refine_ls_R_factor_all 0.0419
_refine_ls_R_factor_gt 0.0289
_refine_ls_shift/su_max 0.000
_refine_ls_shift/su_mean 0.000
_refine_ls_structure_factor_coef Fsqd
_refine_ls_weighting_details 'calc w=1/[\s^2^(Fo^2^)+(0.0000P)^2^+0.0539P] where P=(Fo^2^+2Fc^2^)/3'
_refine_ls_weighting_scheme calc
_refine_ls_wR_factor_gt 0.0332
_refine_ls_wR_factor_ref 0.0361
_reflns_number_gt 252
_reflns_number_total 307
_reflns_threshold_expression >2sigma(I)
_cod_data_source_file cg5b00657_si_002.cif
_cod_data_source_block phaseI_0.71GPa
_cod_original_cell_volume 398.65(14)
_cod_database_code 4516358

loop_
_symmetry_equiv_pos_as_xyz
'x, y, z'
'-x, -y, z+1/2'
'x+1/2, -y+1/2, z'
'-x+1/2, y+1/2, z+1/2'

loop_
_atom_site_label
_atom_site_type_symbol
_atom_site_fract_x
_atom_site_fract_y
_atom_site_fract_z
_atom_site_U_iso_or_equiv
_atom_site_adp_type
_atom_site_occupancy
_atom_site_symmetry_multiplicity
_atom_site_calc_flag
_atom_site_refinement_flags
N1 N 0.1265(3) 0.3981(4) 0.0193(16) 0.0638(13) Uani 1 1 d .
N3 N 0.0119(3) 0.1914(4) 0.0232(10) 0.0678(13) Uani 1 1 d .
C2 C 0.0295(4) 0.3255(4) 0.0784(12) 0.0572(13) Uani 1 1 d .
H2 H -0.0334 0.3765 0.1700 0.069 Uiso 1 1 calc R
C4 C 0.1030(4) 0.1171(5) -0.0992(15) 0.0727(19) Uani 1 1 d .
H4 H 0.0950 0.0203 -0.1388 0.087 Uiso 1 1 calc R
C5 C 0.2083(4) 0.1813(5) -0.1674(10) 0.0615(13) Uani 1 1 d .
H5 H 0.2714 0.1299 -0.2560 0.074 Uiso 1 1 calc R
C6 C 0.2170(4) 0.3219(6) -0.1013(10) 0.0606(16) Uani 1 1 d .
H6 H 0.2880 0.3669 -0.1409 0.073 Uiso 1 1 calc R

loop_
_atom_site_aniso_label
_atom_site_aniso_U_11
_atom_site_aniso_U_22
_atom_site_aniso_U_33
_atom_site_aniso_U_23
_atom_site_aniso_U_13
_atom_site_aniso_U_12
N1 0.053(4) 0.046(4) 0.093(2) -0.010(2) -0.009(2) -0.002(2)
N3 0.064(5) 0.042(6) 0.097(3) -0.003(3) 0.002(2) -0.0037(15)
C2 0.053(6) 0.051(7) 0.068(3) -0.004(3) -0.006(2) 0.0119(17)
C4 0.079(7) 0.054(8) 0.085(3) -0.006(2) -0.016(2) 0.005(3)
C5 0.071(6) 0.046(6) 0.068(3) -0.009(3) 0.002(2) 0.0059(17)
C6 0.047(6) 0.062(7) 0.073(3) -0.001(3) 0.002(2) -0.0113(18)

loop_
_atom_type_symbol
_atom_type_description
_atom_type_scat_dispersion_real
_atom_type_scat_dispersion_imag
_atom_type_scat_source
C C 0.0033 0.0016 'International Tables Vol C Tables 4.2.6.8 and 6.1.1.4'
H H 0.0000 0.0000 'International Tables Vol C Tables 4.2.6.8 and 6.1.1.4'
N N 0.0061 0.0033 'International Tables Vol C Tables 4.2.6.8 and 6.1.1.4'

loop_
_geom_angle_atom_site_label_1
_geom_angle_atom_site_label_2
_geom_angle_atom_site_label_3
_geom_angle
C2 N1 C6 115.3(6)
C2 N3 C4 116.4(5)
N3 C2 N1 127.5(4)
N3 C4 C5 121.1(5)
C6 C5 C4 117.7(4)
N1 C6 C5 122.0(5)

loop_
_geom_bond_atom_site_label_1
_geom_bond_atom_site_label_2
_geom_bond_distance
N1 C2 1.325(5)
N1 C6 1.338(6)
N3 C2 1.299(4)
N3 C4 1.336(7)
C4 C5 1.374(6)
C5 C6 1.353(5)
